data_7704713
loop_
_publ_author_name
'Zhou, Xueer'
'Vasko, Petra'
'Hicks, Jamie'
'Fuentes, M \'Angeles'
'Heilmann, Andreas'
'Kolychev, Eugene L.'
'Aldridge, Simon'

_publ_section_title
;
 Cooperative N-H bond activation by amido-Ge(ii) cations.
;
_journal_issue 27
_journal_name_full 'Dalton transactions (Cambridge, England : 2003)'
_journal_page_first 9495
_journal_page_last 9504
_journal_paper_doi 10.1039/d0dt01960g
_journal_volume 49
_journal_year 2020
_chemical_formula_moiety 'C43 H42 Ge N2 P, Al C16 F36 O4'
_chemical_formula_sum 'C59 H42 Al F36 Ge N2 O4 P'
_chemical_formula_weight 1657.48
_space_group_crystal_system monoclinic
_space_group_IT_number 15
_space_group_name_Hall '-C 2yc'
_space_group_name_H-M_alt 'C 1 2/c 1'
_atom_sites_solution_hydrogens mixed
_atom_sites_solution_primary dual
_audit_creation_date 2019-12-07
_audit_creation_method
;
Olex2 1.2
(compiled 2018.05.29 svn.r3508 for OlexSys, GUI svn.r5506)
;
_audit_update_record
;
2020-05-22 deposited with the CCDC.	2020-06-25 downloaded from the CCDC.
;
_cell_angle_alpha 90
_cell_angle_beta 120.236(4)
_cell_angle_gamma 90
_cell_formula_units_Z 8
_cell_length_a 28.6853(7)
_cell_length_b 18.4131(3)
_cell_length_c 29.1049(8)
_cell_measurement_reflns_used 8817
_cell_measurement_temperature 150.0(2)
_cell_measurement_theta_max 74.9490
_cell_measurement_theta_min 3.8500
_cell_volume 13281.4(8)
_computing_cell_refinement 'CrysAlisPro 1.171.39.46 (Rigaku OD, 2018)'
_computing_data_collection 'CrysAlisPro 1.171.39.46 (Rigaku OD, 2018)'
_computing_data_reduction 'CrysAlisPro 1.171.39.46 (Rigaku OD, 2018)'
_computing_molecular_graphics 'Olex2 (Dolomanov et al., 2009)'
_computing_publication_material 'Olex2 (Dolomanov et al., 2009)'
_computing_structure_refinement 'ShelXL (Sheldrick, 2015)'
_computing_structure_solution 'ShelXT (Sheldrick, 2015)'
_diffrn_ambient_environment N~2~
_diffrn_ambient_temperature 150.0(2)
_diffrn_detector 'CCD plate'
_diffrn_detector_area_resol_mean 10.4102
_diffrn_detector_type Atlas
_diffrn_measured_fraction_theta_full 0.999
_diffrn_measured_fraction_theta_max 0.984
_diffrn_measurement_details
;
List of Runs (angles in degrees, time in seconds):

  # Type    Start    End  Width  t~exp~   \w     \q     \k     \f   Frames
#--------------------------------------------------------------------------
  1  \w    -15.00  28.00   1.00   25.00    --  -42.66  38.00 -30.00   43
  2  \w    -22.00  21.00   1.00   25.00    --  -42.66  38.00 -60.00   43
  3  \w    -44.00  -4.00   1.00   25.00    --  -42.66  38.00-150.00   40
  4  \w    -10.00  27.00   1.00   25.00    --  -42.66  38.00  30.00   37
  5  \w     85.00 126.00   1.00   25.00    --   42.66 178.00  30.00   41
  6  \w     68.00 116.00   1.00   25.00    --   42.66 178.00-120.00   48
  7  \w     62.00  88.00   1.00   90.00    --  111.00 -95.00 150.00   26
  8  \w     88.00 119.00   1.00   90.00    --  111.00  45.00 -60.00   31
  9  \w     40.00  96.00   1.00   90.00    --  111.00 -45.00-180.00   56
 10  \w    140.00 166.00   1.00   90.00    --  111.00  15.00 -90.00   26
 11  \w    112.00 138.00   1.00   90.00    --  111.00 -61.00-180.00   26
 12  \w    126.00 175.00   1.00   90.00    --  111.00  45.00 -60.00   49
 13  \w     48.00  79.00   1.00   90.00    --  111.00 -30.00 -60.00   31
 14  \w     58.00  85.00   1.00   90.00    --  111.00 -61.00-180.00   27
 15  \w    128.00 154.00   1.00   90.00    --  111.00  30.00   0.00   26
 16  \w     88.00 116.00   1.00   90.00    --  111.00  30.00   0.00   28
 17  \w     69.00  95.00   1.00   90.00    --  111.00 -45.00 120.00   26
 18  \w    111.00 177.00   1.00   90.00    --  111.00 125.00 150.00   66
 19  \w     37.00  90.00   1.00   90.00    --  111.00 -30.00  30.00   53
 20  \w     67.00 107.00   1.00   90.00    --  111.00  15.00 -90.00   40
 21  \w     42.00  78.00   1.00   90.00    --  111.00-125.00-180.00   36
 22  \w     41.00  99.00   1.00   90.00    --  111.00 -77.00 150.00   58
 23  \w     38.00  82.00   1.00   90.00    --  111.00 -30.00 120.00   44
 24  \w     66.00 107.00   1.00   90.00    --  111.00  15.00 120.00   41
 25  \w     -6.00  -5.00   1.00   25.00    --  -42.66  38.00-150.00    1
;
_diffrn_measurement_device 'four-circle diffractometer'
_diffrn_measurement_device_type 'SuperNova, Dual, Cu at home/near, Atlas'
_diffrn_measurement_method '\w scans'
_diffrn_orient_matrix_type 'CrysAlisPro convention (1999,Acta A55,543-557)'
_diffrn_orient_matrix_UB_11 0.0055357000
_diffrn_orient_matrix_UB_12 -0.0742770000
_diffrn_orient_matrix_UB_13 0.0266887000
_diffrn_orient_matrix_UB_21 -0.0616667000
_diffrn_orient_matrix_UB_22 -0.0029597000
_diffrn_orient_matrix_UB_23 -0.0239602000
_diffrn_orient_matrix_UB_31 -0.0058724000
_diffrn_orient_matrix_UB_32 -0.0384204000
_diffrn_orient_matrix_UB_33 -0.0496135000
_diffrn_radiation_monochromator mirror
_diffrn_radiation_probe x-ray
_diffrn_radiation_type CuK\a
_diffrn_radiation_wavelength 1.54184
_diffrn_reflns_av_R_equivalents 0.0470
_diffrn_reflns_av_unetI/netI 0.0493
_diffrn_reflns_Laue_measured_fraction_full 0.999
_diffrn_reflns_Laue_measured_fraction_max 0.984
_diffrn_reflns_limit_h_max 35
_diffrn_reflns_limit_h_min -35
_diffrn_reflns_limit_k_max 22
_diffrn_reflns_limit_k_min -23
_diffrn_reflns_limit_l_max 29
_diffrn_reflns_limit_l_min -36
_diffrn_reflns_number 38546
_diffrn_reflns_point_group_measured_fraction_full 0.999
_diffrn_reflns_point_group_measured_fraction_max 0.984
_diffrn_reflns_theta_full 67.684
_diffrn_reflns_theta_max 76.164
_diffrn_reflns_theta_min 3.529
_diffrn_source 'micro-focus sealed X-ray tube'
_diffrn_source_type 'SuperNova (Cu) X-ray Source'
_exptl_absorpt_coefficient_mu 2.356
_exptl_absorpt_correction_T_max 1.00000
_exptl_absorpt_correction_T_min 0.96493
_exptl_absorpt_correction_type multi-scan
_exptl_absorpt_process_details
;
CrysAlisPro 1.171.39.46 (Rigaku Oxford Diffraction, 2018)
Empirical absorption correction using spherical harmonics,
 implemented in SCALE3 ABSPACK scaling algorithm.
;
_exptl_crystal_colour colourless
_exptl_crystal_colour_primary colourless
_exptl_crystal_density_diffrn 1.658
_exptl_crystal_description block
_exptl_crystal_F_000 6608
_exptl_crystal_size_max 0.1
_exptl_crystal_size_mid 0.05
_exptl_crystal_size_min 0.03
_refine_diff_density_max 0.737
_refine_diff_density_min -0.595
_refine_diff_density_rms 0.082
_refine_ls_extinction_method none
_refine_ls_goodness_of_fit_ref 1.026
_refine_ls_hydrogen_treatment mixed
_refine_ls_matrix_type full
_refine_ls_number_parameters 1290
_refine_ls_number_reflns 13689
_refine_ls_number_restraints 1001
_refine_ls_restrained_S_all 1.111
_refine_ls_R_factor_all 0.0901
_refine_ls_R_factor_gt 0.0669
_refine_ls_shift/su_max 0.002
_refine_ls_shift/su_mean 0.000
_refine_ls_structure_factor_coef Fsqd
_refine_ls_weighting_details 'w=1/[\s^2^(Fo^2^)+(0.1044P)^2^+35.1211P] where P=(Fo^2^+2Fc^2^)/3'
_refine_ls_weighting_scheme calc
_refine_ls_wR_factor_gt 0.1765
_refine_ls_wR_factor_ref 0.1958
_reflns_Friedel_coverage 0.000
_reflns_number_gt 10222
_reflns_number_total 13689
_reflns_threshold_expression 'I > 2\s(I)'
_cod_data_source_file d0dt01960g2.cif
_cod_data_source_block 069xzah19
_cod_depositor_comments 'Adding full bibliography for 7704706--7704714.cif.'
_cod_original_cell_volume 13281.4(7)
_cod_database_code 7704713
_shelx_shelxl_version_number 2018/3
_chemical_oxdiff_formula C50H50P1N1Ge1Al1O4F40
_shelx_space_group_comment
;
The symmetry employed for this shelxl refinement is uniquely defined
by the following loop, which should always be used as a source of
symmetry information in preference to the above space-group names.
They are only intended as comments.
;
_shelx_estimated_absorpt_t_max 0.933
_shelx_estimated_absorpt_t_min 0.799
_reflns_odcompleteness_completeness 99.56
_reflns_odcompleteness_iscentric 1
_reflns_odcompleteness_theta 74.33
_olex2_refinement_description
;
1. Fixed Uiso
 At 1.2 times of:
  All C(H) groups, All C(H,H) groups
 At 1.5 times of:
  All C(H,H,H) groups
2. Restrained distances
 F8A-C47A = F9A-C47A = F7A-C47A = F3A-C45A = F2A-C45A = F1A-C45A = F6A-C46A =
 F4A-C46A = F5A-C46A
 1.33 with sigma of 0.008
 C59A-C56A = C57A-C56A = C58A-C56A
 1.53 with sigma of 0.008
 F36A-C59A = F34A-C59A = F35A-C59A = F28A-C57A = F30A-C57A = F29A-C57A = F31A-
 C58A = F33A-C58A = F32A-C58A
 1.33 with sigma of 0.008
 C45-F1 = C45-F2 = C45-F3
 1.33 with sigma of 0.008
 C47-C44 = C47A-C44 = C45-C44 = C45A-C44 = C46-C44 = C46A-C44
 1.53 with sigma of 0.008
 F8-C47 = F9-C47 = F7-C47 = F6-C46 = F4-C46 = F5-C46 = F1-C45 = F2-C45 = F3-C45
 1.33 with sigma of 0.008
 C58-C56 = C59-C56 = C57-C56
 1.53 with sigma of 0.008
 F36-C59 = F34-C59 = F35-C59 = F32-C58 = F33-C58 = F31-C58 = F30-C57 = F29-C57
 = F28-C57
 1.33 with sigma of 0.008
 O4-C56A = O4-C56
 1.33 with sigma of 0.008
 C53-C52 = C55-C52 = C54-C52
 1.53 with sigma of 0.008
 C55A-C52A = C54A-C52A = C53A-C52A
 1.53 with sigma of 0.008
 F26-C55 = F26A-C55A = F25A-C55A = F25-C55 = F27A-C55A = F27-C55 = F21-C53 =
 F19-C53 = F19A-C53A = F20A-C53A = F21A-C53A = F22A-C54A = F22-C54 = F23A-C54A =
  F23-C54 = F24A-C54A = F24-C54
 1.33 with sigma of 0.008
 F26A-F25A
 2.13 with sigma of 0.008
 F25A-F27A
 2.13 with sigma of 0.008
 F27A-F26A
 2.13 with sigma of 0.008
 F21A-F19A
 2.13 with sigma of 0.008
 F6A-F5A
 2.13 with sigma of 0.008
 F5A-F4A
 2.13 with sigma of 0.008
 F4A-F6A
 2.13 with sigma of 0.008
 F1A-F3A
 2.13 with sigma of 0.008
 F3A-F2A
 2.13 with sigma of 0.008
 F2A-F1A
 2.13 with sigma of 0.008
 F9A-F7A
 2.13 with sigma of 0.008
 F7A-F8A
 2.13 with sigma of 0.008
 F8A-F9A
 2.13 with sigma of 0.008
 C47A-C45A
 2.5 with sigma of 0.008
 C45A-C46A
 2.5 with sigma of 0.008
 C46A-C47A
 2.5 with sigma of 0.008
 C59A-C57A
 2.5 with sigma of 0.008
 C57A-C58A
 2.5 with sigma of 0.008
 C58A-C59A
 2.5 with sigma of 0.008
 F7-F8
 2.13 with sigma of 0.008
 F8-F9
 2.13 with sigma of 0.008
 F9-F7
 2.13 with sigma of 0.008
 F6-F4
 2.13 with sigma of 0.008
 F6-F5
 2.13 with sigma of 0.008
 F5-F4
 2.13 with sigma of 0.008
 C47-C45
 2.5 with sigma of 0.008
 C47-C46
 2.5 with sigma of 0.008
 C46-C45
 2.5 with sigma of 0.008
 C57-C59
 2.5 with sigma of 0.008
 C58-C59
 2.5 with sigma of 0.008
 C58-C57
 2.5 with sigma of 0.008
 F36-F35
 2.13 with sigma of 0.008
 F36-F34
 2.13 with sigma of 0.008
 F35-F34
 2.13 with sigma of 0.008
 F32A-F31A
 2.13 with sigma of 0.008
 F31A-F33A
 2.13 with sigma of 0.008
 F33A-F32A
 2.13 with sigma of 0.008
 F35A-F34A
 2.13 with sigma of 0.008
 F34A-F36A
 2.13 with sigma of 0.008
 F36A-F35A
 2.13 with sigma of 0.008
 F29A-F28A
 2.13 with sigma of 0.008
 F28A-F30A
 2.13 with sigma of 0.008
 F30A-F29A
 2.13 with sigma of 0.008
 F23A-F22A
 2.13 with sigma of 0.008
 F20A-F21A
 2.13 with sigma of 0.008
 F19A-F20A
 2.13 with sigma of 0.008
 C54A-C53A = C53A-C55A = C55A-C54A
 2.5 with sigma of 0.008
 C54-C53 = C53-C55 = C55-C54
 2.5 with sigma of 0.008
 F22A-F24A
 2.13 with sigma of 0.008
 F24A-F23A
 2.13 with sigma of 0.008
 F23A-F24A
 2.13 with sigma of 0.008
3. Uiso/Uaniso restraints and constraints
F9A \\sim F7A \\sim F8A \\sim F3A \\sim F2A \\sim F1A \\sim F5A \\sim F6A \\sim
F4A: within 10A with sigma of 0.005 and sigma for terminal atoms of 0.01
F21 \\sim F19 \\sim F20 \\sim F24 \\sim F22 \\sim F23 \\sim F26 \\sim F25 \\sim
F27: within 10A with sigma of 0.005 and sigma for terminal atoms of 0.01
F8 \\sim F9 \\sim F7 \\sim F3 \\sim F2 \\sim F1 \\sim F5 \\sim F6 \\sim F4:
within 10A with sigma of 0.005 and sigma for terminal atoms of 0.01
C45 \\sim C45A \\sim C46 \\sim C46A \\sim C47 \\sim C47A: within 2A with sigma
of 0.005 and sigma for terminal atoms of 0.01
C47 \\sim C47A \\sim C45 \\sim C45A \\sim C44 \\sim C46 \\sim C46A: within 2A
with sigma of 0.005 and sigma for terminal atoms of 0.01
C58A \\sim C56A \\sim C59A \\sim C57A: within 2A with sigma of 0.005 and sigma
for terminal atoms of 0.01
F31A \\sim C58A \\sim F33A \\sim F32A: within 2A with sigma of 0.005 and sigma
for terminal atoms of 0.01
F30A \\sim C57A \\sim F29A \\sim F28A: within 2A with sigma of 0.005 and sigma
for terminal atoms of 0.01
C59A \\sim F36A \\sim F35A \\sim F34A: within 2A with sigma of 0.005 and sigma
for terminal atoms of 0.01
C54 \\sim C52 \\sim C53 \\sim C55: within 2A with sigma of 0.005 and sigma for
terminal atoms of 0.01
C53A \\sim C52A \\sim C55A \\sim C54A: within 2A with sigma of 0.005 and sigma
for terminal atoms of 0.01
C55A \\sim F26A \\sim F27A \\sim F25A: within 2A with sigma of 0.005 and sigma
for terminal atoms of 0.01
C54A \\sim F23A \\sim F22A \\sim F24A: within 2A with sigma of 0.005 and sigma
for terminal atoms of 0.01
C53A \\sim F21A \\sim F20A \\sim F19A: within 2A with sigma of 0.005 and sigma
for terminal atoms of 0.01
4. Others
 Sof(F26A)=Sof(F25A)=Sof(F20A)=Sof(F27A)=Sof(F21A)=Sof(F19A)=Sof(F24A)=
 Sof(F22A)=Sof(F23A)=Sof(C55A)=Sof(C54A)=Sof(C53A)=Sof(C52A)=1-FVAR(1)
 Sof(F26)=Sof(F25)=Sof(C52)=Sof(F20)=Sof(F27)=Sof(F21)=Sof(F19)=Sof(F24)=
 Sof(F22)=Sof(F23)=Sof(C55)=Sof(C54)=Sof(C53)=FVAR(1)
 Sof(F7A)=Sof(F9A)=Sof(F8A)=Sof(C46A)=Sof(F5A)=Sof(F1A)=Sof(F6A)=Sof(C47A)=
 Sof(C45A)=Sof(F2A)=Sof(F3A)=Sof(F4A)=1-FVAR(2)
 Sof(F7)=Sof(F9)=Sof(F8)=Sof(C46)=Sof(F5)=Sof(F1)=Sof(F6)=Sof(C47)=Sof(C45)=
 Sof(F2)=Sof(F3)=Sof(F4)=FVAR(2)
 Sof(F35A)=Sof(F36A)=Sof(F31A)=Sof(F34A)=Sof(F33A)=Sof(F32A)=Sof(C59A)=
 Sof(C56A)=Sof(F28A)=Sof(F29A)=Sof(F30A)=Sof(C57A)=Sof(C58A)=1-FVAR(3)
 Sof(F35)=Sof(F36)=Sof(F31)=Sof(F34)=Sof(F33)=Sof(F32)=Sof(C59)=Sof(C56)=
 Sof(F28)=Sof(F29)=Sof(F30)=Sof(C57)=Sof(C58)=FVAR(3)
5.a Ternary CH refined with riding coordinates:
 C26(H26), C29(H29)
5.b Secondary CH2 refined with riding coordinates:
 C7(H7A,H7B)
5.c Aromatic/amide H refined with riding coordinates:
 C15(H15), C33(H33), C42(H42), C2(H2), C34(H34), C19(H19), C18(H18), C16(H16),
 C11(H11), C17(H17), C36(H36), C39(H39), C22(H22), C10(H10), C5(H5), C9(H9),
 C4(H4), C13(H13), C3(H3), C41(H41), C12(H12), C35(H35), C40(H40), C23(H23),
 C24(H24)
5.d Idealised Me refined as rotating group:
 C28(H28A,H28B,H28C), C31(H31A,H31B,H31C), C30(H30A,H30B,H30C), C27(H27A,H27B,
 H27C)
;
_olex2_submission_special_instructions 'No special instructions were received'
_oxdiff_exptl_absorpt_empirical_details
;
Empirical correction (ABSPACK) includes:
- Absorption correction using spherical harmonics
- Frame scaling
;
_oxdiff_exptl_absorpt_empirical_full_max 1.184
_oxdiff_exptl_absorpt_empirical_full_min 0.874

loop_
_space_group_symop_operation_xyz
'x, y, z'
'-x, y, -z+1/2'
'x+1/2, y+1/2, z'
'-x+1/2, y+1/2, -z+1/2'
'-x, -y, -z'
'x, -y, z-1/2'
'-x+1/2, -y+1/2, -z'
'x+1/2, -y+1/2, z-1/2'

loop_
_atom_site_label
_atom_site_type_symbol
_atom_site_fract_x
_atom_site_fract_y
_atom_site_fract_z
_atom_site_U_iso_or_equiv
_atom_site_adp_type
_atom_site_occupancy
_atom_site_site_symmetry_order
_atom_site_calc_flag
_atom_site_refinement_flags_posn
_atom_site_refinement_flags_adp
_atom_site_refinement_flags_occupancy
_atom_site_disorder_assembly
_atom_site_disorder_group
Ge1 Ge 0.33653(2) 0.54628(2) 0.33320(2) 0.02843(12) Uani 1 1 d . . . . .
P1 P 0.28019(3) 0.61844(4) 0.25154(4) 0.02925(19) Uani 1 1 d . . . . .
Al1 Al 0.13651(4) 0.49955(6) 0.41545(4) 0.0338(2) Uani 1 1 d . . . . .
O1 O 0.12490(13) 0.46788(19) 0.35485(12) 0.0508(8) Uani 1 1 d . . . . .
N2 N 0.34778(12) 0.45701(16) 0.30587(12) 0.0310(6) Uani 1 1 d . . . . .
O3 O 0.11143(16) 0.58431(18) 0.40962(13) 0.0592(9) Uani 1 1 d . . . . .
N1 N 0.40473(12) 0.59926(18) 0.33716(13) 0.0323(6) Uani 1 1 d . . . . .
F16 F 0.18581(13) 0.5439(3) 0.53529(13) 0.0872(12) Uani 1 1 d . . . . .
O2 O 0.20494(12) 0.5021(3) 0.45802(13) 0.0660(11) Uani 1 1 d . . . . .
C32 C 0.36975(14) 0.43891(19) 0.27367(15) 0.0327(7) Uani 1 1 d . . . . .
C43 C 0.35723(14) 0.39612(19) 0.33940(15) 0.0341(7) Uani 1 1 d . . . . .
F14 F 0.31540(13) 0.4840(3) 0.48695(16) 0.0938(13) Uani 1 1 d . . . . .
O4 O 0.10648(18) 0.4414(2) 0.43859(15) 0.0686(11) Uani 1 1 d D . . . .
F13 F 0.27604(17) 0.3996(3) 0.50507(17) 0.0965(12) Uani 1 1 d . . . . .
C15 C 0.25974(16) 0.7658(2) 0.25546(16) 0.0385(8) Uani 1 1 d . . . . .
H15 H 0.268594 0.772224 0.229075 0.046 Uiso 1 1 calc R . . . .
C38 C 0.38608(16) 0.3428(2) 0.32992(17) 0.0406(8) Uani 1 1 d . . . . .
C1 C 0.31675(16) 0.65139(19) 0.21995(16) 0.0351(7) Uani 1 1 d . . . . .
C14 C 0.26192(14) 0.69689(19) 0.27622(15) 0.0334(7) Uani 1 1 d . . . . .
F7 F 0.1111(3) 0.4077(5) 0.2361(3) 0.0797(18) Uani 0.501(5) 1 d D U P A 1
C33 C 0.36902(15) 0.4776(2) 0.23253(16) 0.0364(8) Uani 1 1 d . . . . .
H33 H 0.353027 0.523267 0.223179 0.044 Uiso 1 1 calc R . . . .
C8 C 0.21874(15) 0.5752(2) 0.20203(14) 0.0344(7) Uani 1 1 d . . . . .
C42 C 0.33968(17) 0.3852(2) 0.37569(16) 0.0428(9) Uani 1 1 d . . . . .
H42 H 0.320212 0.420576 0.381684 0.051 Uiso 1 1 calc R . . . .
F35 F 0.0100(3) 0.4086(3) 0.3530(3) 0.088(2) Uani 0.673(7) 1 d D . P B 1
F18 F 0.22860(17) 0.4439(3) 0.55997(15) 0.0974(13) Uani 1 1 d . . . . .
C37 C 0.39389(15) 0.3694(2) 0.28787(17) 0.0399(8) Uani 1 1 d . . . . .
F15 F 0.33295(14) 0.4668(3) 0.56739(15) 0.1033(15) Uani 1 1 d . . . . .
C2 C 0.2925(2) 0.6520(2) 0.16488(17) 0.0462(9) Uani 1 1 d . . . . .
H2 H 0.256289 0.639818 0.143808 0.055 Uiso 1 1 calc R . . . .
F9 F 0.0588(4) 0.4711(4) 0.2531(4) 0.084(2) Uani 0.501(5) 1 d D U P A 1
C34 C 0.39245(19) 0.4473(2) 0.20566(19) 0.0472(10) Uani 1 1 d . . . . .
H34 H 0.392173 0.472862 0.177975 0.057 Uiso 1 1 calc R . . . .
C20 C 0.44822(15) 0.5964(2) 0.39316(16) 0.0424(9) Uani 1 1 d . . . . .
C19 C 0.24874(17) 0.6878(2) 0.31596(18) 0.0423(9) Uani 1 1 d . . . . .
H19 H 0.250686 0.642054 0.330355 0.051 Uiso 1 1 calc R . . . .
C18 C 0.23280(19) 0.7471(2) 0.3338(2) 0.0498(10) Uani 1 1 d . . . . .
H18 H 0.223408 0.741074 0.359842 0.060 Uiso 1 1 calc R . . . .
F17 F 0.26934(15) 0.5428(3) 0.59568(14) 0.1111(17) Uani 1 1 d . . . . .
C6 C 0.37165(17) 0.66965(19) 0.25235(17) 0.0385(8) Uani 1 1 d . . . . .
C16 C 0.24436(18) 0.8242(2) 0.27429(18) 0.0462(10) Uani 1 1 d . . . . .
H16 H 0.243135 0.870309 0.260656 0.055 Uiso 1 1 calc R . . . .
C11 C 0.1256(2) 0.5048(3) 0.1292(2) 0.0613(13) Uani 1 1 d . . . . .
H11 H 0.094144 0.481045 0.104789 0.074 Uiso 1 1 calc R . . . .
F12 F 0.2626(2) 0.6122(3) 0.4581(2) 0.1246(19) Uani 1 1 d . . . . .
F8 F 0.0767(3) 0.3603(4) 0.2795(3) 0.0800(19) Uani 0.501(5) 1 d D U P A 1
F26 F -0.0155(3) 0.6599(4) 0.3273(3) 0.0843(17) Uani 0.580(6) 1 d D U P C 1
C21 C 0.49294(17) 0.5526(3) 0.4061(2) 0.0536(11) Uani 1 1 d . . . . .
C17 C 0.23080(18) 0.8152(2) 0.31302(19) 0.0468(10) Uani 1 1 d . . . . .
H17 H 0.220261 0.855066 0.325247 0.056 Uiso 1 1 calc R . . . .
C36 C 0.41741(19) 0.3398(3) 0.2598(2) 0.0542(11) Uani 1 1 d . . . . .
H36 H 0.433426 0.294172 0.268677 0.065 Uiso 1 1 calc R . . . .
C7 C 0.39869(16) 0.6729(2) 0.31187(17) 0.0379(8) Uani 1 1 d . . . . .
H7A H 0.377772 0.704112 0.321612 0.046 Uiso 1 1 calc R . . . .
H7B H 0.434122 0.694586 0.325898 0.046 Uiso 1 1 calc R . . . .
C39 C 0.3990(2) 0.2775(2) 0.3581(2) 0.0552(12) Uani 1 1 d . . . . .
H39 H 0.418578 0.241901 0.352480 0.066 Uiso 1 1 calc R . . . .
C22 C 0.5340(2) 0.5512(4) 0.4595(3) 0.0781(18) Uani 1 1 d . . . . .
H22 H 0.564231 0.522366 0.469732 0.094 Uiso 1 1 calc R . . . .
C10 C 0.1747(2) 0.4729(3) 0.1453(2) 0.0554(11) Uani 1 1 d . . . . .
H10 H 0.176536 0.428082 0.131606 0.066 Uiso 1 1 calc R . . . .
F25 F 0.0220(4) 0.5640(5) 0.3205(5) 0.100(2) Uani 0.580(6) 1 d D U P C 1
C5 C 0.4010(2) 0.6878(2) 0.2278(2) 0.0496(11) Uani 1 1 d . . . . .
H5 H 0.437273 0.700114 0.248403 0.060 Uiso 1 1 calc R . . . .
C26 C 0.49907(17) 0.5102(3) 0.3649(2) 0.0578(12) Uani 1 1 d . . . . .
H26 H 0.462737 0.495201 0.337523 0.069 Uiso 1 1 calc R . . . .
C9 C 0.22177(17) 0.5081(2) 0.18221(17) 0.0446(9) Uani 1 1 d . . . . .
H9 H 0.255172 0.486655 0.193519 0.054 Uiso 1 1 calc R . . . .
C4 C 0.3766(2) 0.6879(3) 0.1728(2) 0.0594(13) Uani 1 1 d . . . . .
H4 H 0.396873 0.699356 0.156922 0.071 Uiso 1 1 calc R . . . .
F10 F 0.2346(2) 0.6450(3) 0.5108(3) 0.1257(18) Uani 1 1 d . . . . .
C44 C 0.14293(17) 0.4539(2) 0.32182(18) 0.0571(10) Uani 1 1 d D U . . .
C13 C 0.16924(19) 0.6069(3) 0.1852(2) 0.0567(12) Uani 1 1 d . . . . .
H13 H 0.167141 0.652142 0.198257 0.068 Uiso 1 1 calc R . . . .
C3 C 0.3227(3) 0.6710(3) 0.1414(2) 0.0588(13) Uani 1 1 d . . . . .
H3 H 0.306488 0.672232 0.104573 0.071 Uiso 1 1 calc R . . . .
F36 F 0.0064(3) 0.3021(4) 0.3812(3) 0.100(2) Uani 0.673(7) 1 d D . P B 1
C41 C 0.3524(2) 0.3194(3) 0.40244(19) 0.0566(12) Uani 1 1 d . . . . .
H41 H 0.340716 0.310214 0.426412 0.068 Uiso 1 1 calc R . . . .
C12 C 0.1225(2) 0.5709(3) 0.1488(2) 0.0733(17) Uani 1 1 d . . . . .
H12 H 0.088966 0.591949 0.137669 0.088 Uiso 1 1 calc R . . . .
C46 C 0.1933(2) 0.4119(4) 0.3391(3) 0.0674(18) Uani 0.501(5) 1 d D U P A 1
C35 C 0.4166(2) 0.3787(3) 0.2194(2) 0.0580(12) Uani 1 1 d . . . . .
H35 H 0.432234 0.359336 0.200829 0.070 Uiso 1 1 calc R . . . .
F5 F 0.2336(3) 0.4524(4) 0.3722(3) 0.0860(17) Uani 0.501(5) 1 d D U P A 1
C25 C 0.4432(2) 0.6373(3) 0.43121(19) 0.0543(11) Uani 1 1 d . . . . .
C29 C 0.3945(2) 0.6828(3) 0.4200(2) 0.0544(12) Uani 1 1 d . . . . .
H29 H 0.366594 0.673578 0.382975 0.065 Uiso 1 1 calc R . . . .
C52 C 0.0758(3) 0.6358(4) 0.3961(2) 0.0477(16) Uani 0.580(6) 1 d D U P C 1
F11 F 0.31737(19) 0.6084(3) 0.5439(3) 0.135(2) Uani 1 1 d . . . . .
F20 F 0.1388(3) 0.7180(4) 0.3971(3) 0.0963(19) Uani 0.580(6) 1 d . U P C 1
F31 F 0.0852(4) 0.4188(6) 0.5151(3) 0.130(4) Uani 0.673(7) 1 d D . P B 1
F1 F 0.1753(3) 0.5753(4) 0.3463(2) 0.0693(15) Uani 0.501(5) 1 d D U P A 1
C28 C 0.5328(2) 0.4408(4) 0.3858(3) 0.0788(18) Uani 1 1 d . . . . .
H28A H 0.569522 0.453355 0.410808 0.118 Uiso 1 1 calc GR . . . .
H28B H 0.531288 0.414331 0.356735 0.118 Uiso 1 1 calc GR . . . .
H28C H 0.518587 0.411262 0.403162 0.118 Uiso 1 1 calc GR . . . .
F27 F 0.0522(3) 0.6654(5) 0.3112(3) 0.0952(18) Uani 0.580(6) 1 d D U P C 1
F6 F 0.1881(4) 0.3561(4) 0.3633(3) 0.090(2) Uani 0.501(5) 1 d D U P A 1
C40 C 0.3823(2) 0.2669(3) 0.3943(2) 0.0650(14) Uani 1 1 d . . . . .
H40 H 0.391154 0.223931 0.413692 0.078 Uiso 1 1 calc R . . . .
C47 C 0.0956(3) 0.4200(4) 0.2711(3) 0.062(2) Uani 0.501(5) 1 d D U P A 1
F34 F 0.0618(3) 0.3259(3) 0.3546(4) 0.112(3) Uani 0.673(7) 1 d D . P B 1
C23 C 0.5302(3) 0.5920(5) 0.4973(3) 0.093(2) Uani 1 1 d . . . . .
H23 H 0.558097 0.590935 0.532524 0.112 Uiso 1 1 calc R . . . .
F33 F 0.0404(3) 0.3226(5) 0.4838(3) 0.135(4) Uani 0.673(7) 1 d D . P B 1
F21 F 0.1298(4) 0.7167(5) 0.4653(3) 0.104(2) Uani 0.580(6) 1 d D U P C 1
F32 F 0.0045(2) 0.4190(4) 0.4422(3) 0.096(2) Uani 0.673(7) 1 d D . P B 1
C59 C 0.0385(3) 0.3539(4) 0.3806(2) 0.069(2) Uani 0.673(7) 1 d D . P B 1
C48 C 0.24728(18) 0.5209(4) 0.5056(2) 0.0626(14) Uani 1 1 d . . . . .
C56 C 0.0807(2) 0.3804(3) 0.4376(2) 0.0524(19) Uani 0.673(7) 1 d D . P B 1
C31 C 0.3712(3) 0.6602(4) 0.4551(2) 0.0712(16) Uani 1 1 d . . . . .
H31A H 0.360714 0.610021 0.448796 0.107 Uiso 1 1 calc GR . . . .
H31B H 0.340324 0.689605 0.446726 0.107 Uiso 1 1 calc GR . . . .
H31C H 0.398114 0.666731 0.491850 0.107 Uiso 1 1 calc GR . . . .
C51 C 0.2327(2) 0.5127(5) 0.5499(2) 0.0780(19) Uani 1 1 d . . . . .
C24 C 0.4858(2) 0.6339(4) 0.4835(2) 0.0807(19) Uani 1 1 d . . . . .
H24 H 0.483966 0.660741 0.509616 0.097 Uiso 1 1 calc R . . . .
C45 C 0.1500(3) 0.5325(3) 0.3041(3) 0.0626(18) Uani 0.501(5) 1 d D U P A 1
F19 F 0.0668(3) 0.7633(4) 0.3888(3) 0.103(2) Uani 0.580(6) 1 d D U P C 1
F28 F 0.1533(3) 0.3202(6) 0.5118(4) 0.139(4) Uani 0.673(7) 1 d D . P B 1
F24 F 0.0840(3) 0.6048(4) 0.4804(2) 0.0858(16) Uani 0.580(6) 1 d D U P C 1
F22 F 0.0219(3) 0.6811(4) 0.4325(3) 0.0876(17) Uani 0.580(6) 1 d D U P C 1
F2 F 0.1803(3) 0.5322(5) 0.2808(3) 0.0784(16) Uani 0.501(5) 1 d D U P A 1
C30 C 0.4071(3) 0.7647(3) 0.4250(3) 0.0753(18) Uani 1 1 d . . . . .
H30A H 0.436825 0.774896 0.459878 0.113 Uiso 1 1 calc GR . . . .
H30B H 0.375943 0.791449 0.419462 0.113 Uiso 1 1 calc GR . . . .
H30C H 0.416300 0.778746 0.398801 0.113 Uiso 1 1 calc GR . . . .
C50 C 0.2936(2) 0.4663(5) 0.5167(2) 0.0780(19) Uani 1 1 d . . . . .
F23 F 0.0148(2) 0.5672(4) 0.4122(3) 0.0872(17) Uani 0.580(6) 1 d D U P C 1
C27 C 0.5212(2) 0.5571(4) 0.3373(3) 0.0767(17) Uani 1 1 d . . . . .
H27A H 0.498381 0.598754 0.321869 0.115 Uiso 1 1 calc GR . . . .
H27B H 0.522247 0.529487 0.309883 0.115 Uiso 1 1 calc GR . . . .
H27C H 0.557024 0.572875 0.362792 0.115 Uiso 1 1 calc GR . . . .
F3 F 0.1048(3) 0.5681(4) 0.2701(3) 0.0796(17) Uani 0.501(5) 1 d D U P A 1
F4 F 0.2000(3) 0.3912(5) 0.2998(3) 0.0887(18) Uani 0.501(5) 1 d D U P A 1
F29 F 0.1601(3) 0.3269(4) 0.4471(5) 0.168(5) Uani 0.673(7) 1 d D . P B 1
F30 F 0.1051(3) 0.2511(4) 0.4512(5) 0.171(5) Uani 0.673(7) 1 d D . P B 1
C57 C 0.1227(3) 0.3185(4) 0.4607(4) 0.146(10) Uani 0.673(7) 1 d D . P B 1
C49 C 0.2662(3) 0.5969(5) 0.5048(4) 0.099(2) Uani 1 1 d . . . . .
C55 C 0.0317(3) 0.6317(4) 0.3383(2) 0.060(2) Uani 0.580(6) 1 d D U P C 1
C58 C 0.0520(3) 0.3860(4) 0.4699(2) 0.093(4) Uani 0.673(7) 1 d D . P B 1
C54 C 0.0492(3) 0.6230(4) 0.4312(2) 0.064(2) Uani 0.580(6) 1 d D U P C 1
C53 C 0.1027(3) 0.7103(3) 0.4115(3) 0.072(2) Uani 0.580(6) 1 d D U P C 1
F26A F 0.0073(6) 0.6919(7) 0.3140(6) 0.194(7) Uani 0.420(6) 1 d D U P C 2
F25A F 0.0132(6) 0.5761(7) 0.3214(7) 0.196(8) Uani 0.420(6) 1 d D U P C 2
F20A F 0.1638(6) 0.6682(8) 0.3946(6) 0.156(5) Uani 0.420(6) 1 d D U P C 2
F27A F 0.0667(7) 0.6350(9) 0.3043(6) 0.164(5) Uani 0.420(6) 1 d D U P C 2
F21A F 0.1482(6) 0.7230(9) 0.4501(5) 0.158(6) Uani 0.420(6) 1 d D U P C 2
F19A F 0.1071(6) 0.7549(8) 0.3688(6) 0.181(6) Uani 0.420(6) 1 d D U P C 2
F24A F 0.0833(5) 0.6627(8) 0.4699(4) 0.149(5) Uani 0.420(6) 1 d D U P C 2
F22A F 0.0387(5) 0.7419(5) 0.4092(5) 0.156(6) Uani 0.420(6) 1 d D U P C 2
F23A F 0.0053(4) 0.6367(8) 0.4045(7) 0.165(5) Uani 0.420(6) 1 d D U P C 2
C55A C 0.0412(5) 0.6364(7) 0.3314(4) 0.173(5) Uani 0.420(6) 1 d D U P C 2
C54A C 0.0506(4) 0.6720(6) 0.4185(5) 0.151(4) Uani 0.420(6) 1 d D U P C 2
C53A C 0.1250(4) 0.6982(8) 0.4004(5) 0.162(5) Uani 0.420(6) 1 d D U P C 2
F7A F 0.0996(3) 0.4367(4) 0.2243(3) 0.0699(16) Uani 0.499(5) 1 d D U P A 2
F9A F 0.0463(3) 0.4481(4) 0.2547(3) 0.0671(16) Uani 0.499(5) 1 d D U P A 2
F8A F 0.0930(4) 0.3532(3) 0.2713(3) 0.079(2) Uani 0.499(5) 1 d D U P A 2
C46A C 0.1832(3) 0.3876(3) 0.3523(3) 0.062(2) Uani 0.499(5) 1 d D U P A 2
F5A F 0.2335(2) 0.4067(4) 0.3916(3) 0.0713(15) Uani 0.499(5) 1 d D U P A 2
F1A F 0.2135(3) 0.5411(4) 0.3605(2) 0.0871(18) Uani 0.499(5) 1 d D U P A 2
F6A F 0.1671(3) 0.3426(3) 0.3789(3) 0.0729(16) Uani 0.499(5) 1 d D U P A 2
C47A C 0.0974(3) 0.4261(4) 0.2691(3) 0.062(2) Uani 0.499(5) 1 d D U P A 2
C45A C 0.1787(3) 0.5086(3) 0.3151(3) 0.0670(18) Uani 0.499(5) 1 d D U P A 2
F2A F 0.2082(3) 0.4793(4) 0.2964(3) 0.0823(16) Uani 0.499(5) 1 d D U P A 2
F3A F 0.1464(3) 0.5568(4) 0.2814(3) 0.092(2) Uani 0.499(5) 1 d D U P A 2
F4A F 0.1931(3) 0.3420(4) 0.3223(3) 0.0781(17) Uani 0.499(5) 1 d D U P A 2
F35A F 0.0277(7) 0.4182(9) 0.3520(8) 0.106(5) Uani 0.327(7) 1 d D U P B 2
F36A F -0.0086(5) 0.3464(10) 0.3822(6) 0.105(4) Uani 0.327(7) 1 d D U P B 2
F31A F 0.0802(5) 0.4843(9) 0.5067(5) 0.118(5) Uani 0.327(7) 1 d D U P B 2
F34A F 0.0631(7) 0.3144(9) 0.3815(8) 0.135(5) Uani 0.327(7) 1 d D U P B 2
F33A F 0.0252(6) 0.3959(9) 0.4863(6) 0.120(4) Uani 0.327(7) 1 d D U P B 2
F32A F 0.0125(5) 0.4775(10) 0.4283(5) 0.135(5) Uani 0.327(7) 1 d D U P B 2
C59A C 0.0380(5) 0.3697(8) 0.3894(4) 0.115(4) Uani 0.327(7) 1 d D U P B 2
C56A C 0.0768(5) 0.3939(6) 0.4457(5) 0.115(4) Uani 0.327(7) 1 d D U P B 2
F28A F 0.1347(7) 0.3531(10) 0.5316(5) 0.133(5) Uani 0.327(7) 1 d D U P B 2
F29A F 0.1413(8) 0.3027(12) 0.4687(9) 0.147(7) Uani 0.327(7) 1 d D U P B 2
F30A F 0.0716(7) 0.2827(10) 0.4754(6) 0.137(6) Uani 0.327(7) 1 d D U P B 2
C57A C 0.1077(5) 0.3314(7) 0.4816(5) 0.126(4) Uani 0.327(7) 1 d D U P B 2
C58A C 0.0492(5) 0.4390(7) 0.4685(5) 0.116(4) Uani 0.327(7) 1 d D U P B 2
C52A C 0.0805(5) 0.6437(8) 0.3910(5) 0.156(4) Uani 0.420(6) 1 d D U P C 2
H1 H 0.4140(16) 0.571(2) 0.3224(16) 0.026(10) Uiso 1 1 d . . . . .

loop_
_atom_site_aniso_label
_atom_site_aniso_U_11
_atom_site_aniso_U_22
_atom_site_aniso_U_33
_atom_site_aniso_U_23
_atom_site_aniso_U_13
_atom_site_aniso_U_12
Ge1 0.0276(2) 0.0264(2) 0.0315(2) -0.00082(15) 0.01499(16) -0.00195(15)
P1 0.0315(4) 0.0220(4) 0.0344(4) 0.0010(3) 0.0167(4) -0.0007(3)
Al1 0.0286(5) 0.0421(6) 0.0302(5) 0.0093(4) 0.0144(4) 0.0046(4)
O1 0.0518(17) 0.068(2) 0.0373(15) 0.0044(14) 0.0258(14) 0.0165(15)
N2 0.0297(14) 0.0254(13) 0.0370(15) 0.0022(12) 0.0160(12) 0.0012(11)
O3 0.077(2) 0.0459(18) 0.0430(17) -0.0034(14) 0.0210(16) 0.0173(16)
N1 0.0268(14) 0.0327(15) 0.0378(16) -0.0058(13) 0.0167(13) -0.0058(12)
F16 0.0497(17) 0.154(4) 0.0534(17) 0.012(2) 0.0230(14) 0.009(2)
O2 0.0288(14) 0.117(3) 0.0414(17) 0.0238(19) 0.0098(13) 0.0035(17)
C32 0.0270(16) 0.0278(17) 0.0415(19) -0.0039(14) 0.0159(14) -0.0019(13)
C43 0.0283(16) 0.0267(16) 0.0350(18) 0.0047(14) 0.0069(14) 0.0006(13)
F14 0.0430(16) 0.149(4) 0.087(2) 0.014(3) 0.0309(17) 0.005(2)
O4 0.093(3) 0.068(2) 0.055(2) 0.0034(17) 0.045(2) -0.027(2)
F13 0.082(3) 0.100(3) 0.084(3) 0.023(2) 0.024(2) 0.012(2)
C15 0.043(2) 0.0295(17) 0.0367(19) 0.0031(15) 0.0152(16) 0.0042(15)
C38 0.0349(18) 0.0279(18) 0.047(2) 0.0027(16) 0.0113(16) 0.0032(15)
C1 0.047(2) 0.0221(15) 0.042(2) -0.0021(14) 0.0268(17) -0.0010(14)
C14 0.0319(17) 0.0258(16) 0.0419(19) 0.0000(14) 0.0182(15) -0.0001(13)
F7 0.091(3) 0.091(4) 0.069(3) -0.023(3) 0.049(3) 0.000(3)
C33 0.0370(18) 0.0299(17) 0.046(2) -0.0025(15) 0.0237(17) -0.0028(14)
C8 0.0320(17) 0.0307(17) 0.0328(17) 0.0051(14) 0.0107(14) -0.0012(14)
C42 0.046(2) 0.038(2) 0.039(2) 0.0050(16) 0.0169(17) -0.0025(17)
F35 0.084(5) 0.101(5) 0.047(3) 0.013(3) 0.009(3) -0.019(4)
F18 0.089(3) 0.134(4) 0.064(2) 0.042(2) 0.034(2) 0.000(2)
C37 0.0318(18) 0.0312(18) 0.051(2) -0.0018(16) 0.0166(17) 0.0030(15)
F15 0.0440(17) 0.160(4) 0.066(2) 0.019(2) -0.0022(15) 0.022(2)
C2 0.066(3) 0.0333(19) 0.042(2) 0.0043(16) 0.030(2) 0.0001(19)
F9 0.092(3) 0.090(4) 0.062(3) -0.010(3) 0.033(3) 0.009(3)
C34 0.051(2) 0.045(2) 0.057(3) -0.0054(19) 0.036(2) -0.0016(19)
C20 0.0284(17) 0.051(2) 0.040(2) -0.0099(18) 0.0112(16) -0.0159(16)
C19 0.047(2) 0.0300(18) 0.059(2) 0.0006(17) 0.033(2) 0.0017(16)
C18 0.054(2) 0.044(2) 0.067(3) -0.003(2) 0.042(2) 0.0017(19)
F17 0.0551(19) 0.201(5) 0.0499(18) -0.012(3) 0.0065(15) -0.009(3)
C6 0.050(2) 0.0240(16) 0.053(2) 0.0010(15) 0.0344(19) -0.0008(15)
C16 0.053(2) 0.0267(18) 0.049(2) 0.0028(16) 0.018(2) 0.0094(17)
C11 0.045(2) 0.056(3) 0.052(3) 0.001(2) 0.001(2) -0.014(2)
F12 0.141(4) 0.105(4) 0.169(5) 0.043(3) 0.109(4) -0.006(3)
F8 0.077(3) 0.081(3) 0.085(3) -0.017(3) 0.043(3) -0.016(3)
F26 0.072(3) 0.087(3) 0.083(3) -0.003(3) 0.031(2) 0.036(2)
C21 0.0312(19) 0.060(3) 0.055(3) -0.001(2) 0.0108(19) -0.0089(19)
C17 0.045(2) 0.036(2) 0.057(3) -0.0075(18) 0.024(2) 0.0098(17)
C36 0.047(2) 0.040(2) 0.079(3) -0.003(2) 0.035(2) 0.0119(19)
C7 0.0364(18) 0.0291(17) 0.052(2) -0.0049(16) 0.0253(17) -0.0101(14)
C39 0.058(3) 0.032(2) 0.056(3) 0.0099(19) 0.014(2) 0.0123(19)
C22 0.033(2) 0.099(5) 0.070(4) 0.004(3) 0.002(2) -0.002(3)
C10 0.053(3) 0.040(2) 0.056(3) -0.009(2) 0.015(2) -0.011(2)
F25 0.079(3) 0.090(3) 0.097(3) -0.030(3) 0.017(3) 0.029(3)
C5 0.061(3) 0.0313(19) 0.077(3) 0.0053(19) 0.050(3) -0.0011(18)
C26 0.0262(19) 0.063(3) 0.072(3) 0.000(2) 0.015(2) 0.0051(19)
C9 0.039(2) 0.0343(19) 0.048(2) -0.0053(17) 0.0127(18) -0.0042(16)
C4 0.092(4) 0.041(2) 0.080(3) 0.009(2) 0.069(3) 0.000(2)
F10 0.126(4) 0.094(3) 0.168(5) 0.003(3) 0.082(4) 0.004(3)
C44 0.067(2) 0.059(2) 0.069(2) -0.0189(19) 0.0525(19) -0.0141(18)
C13 0.041(2) 0.045(2) 0.062(3) -0.004(2) 0.009(2) 0.0063(19)
C3 0.099(4) 0.043(2) 0.053(3) 0.005(2) 0.052(3) -0.002(2)
F36 0.095(5) 0.090(5) 0.117(5) -0.005(4) 0.055(4) -0.044(4)
C41 0.073(3) 0.045(2) 0.041(2) 0.0126(19) 0.021(2) -0.005(2)
C12 0.032(2) 0.076(4) 0.073(4) -0.006(3) -0.003(2) 0.006(2)
C46 0.071(3) 0.073(4) 0.079(3) -0.021(3) 0.053(3) -0.006(3)
C35 0.058(3) 0.056(3) 0.076(3) -0.009(2) 0.045(3) 0.007(2)
F5 0.072(3) 0.110(4) 0.084(3) -0.022(3) 0.045(3) 0.004(3)
C25 0.050(2) 0.062(3) 0.047(2) -0.016(2) 0.021(2) -0.023(2)
C29 0.060(3) 0.059(3) 0.055(3) -0.026(2) 0.037(2) -0.024(2)
C52 0.042(3) 0.047(3) 0.045(3) -0.012(2) 0.015(2) 0.022(2)
F11 0.080(3) 0.138(5) 0.178(5) -0.040(4) 0.058(3) -0.054(3)
F20 0.087(3) 0.078(3) 0.109(3) 0.001(3) 0.039(3) 0.012(3)
F31 0.173(8) 0.174(9) 0.080(4) -0.049(5) 0.090(5) -0.102(7)
F1 0.090(3) 0.072(3) 0.067(3) -0.018(2) 0.056(2) -0.033(2)
C28 0.044(3) 0.069(4) 0.115(5) 0.016(3) 0.034(3) 0.018(3)
F27 0.096(3) 0.104(3) 0.084(3) 0.005(3) 0.044(3) 0.028(3)
F6 0.091(3) 0.091(4) 0.083(3) -0.009(3) 0.039(3) 0.022(3)
C40 0.081(4) 0.039(2) 0.054(3) 0.018(2) 0.018(3) 0.009(2)
C47 0.072(3) 0.057(3) 0.068(3) -0.017(3) 0.044(3) -0.011(3)
F34 0.164(7) 0.075(4) 0.148(7) -0.051(4) 0.117(6) -0.053(4)
C23 0.061(4) 0.126(6) 0.052(3) -0.010(4) -0.002(3) -0.024(4)
F33 0.081(4) 0.202(10) 0.099(5) 0.078(6) 0.030(4) -0.050(5)
F21 0.098(3) 0.094(3) 0.093(3) -0.034(3) 0.027(3) 0.017(3)
F32 0.079(4) 0.118(5) 0.123(5) 0.001(4) 0.074(4) -0.011(4)
C59 0.069(5) 0.056(5) 0.090(7) -0.009(5) 0.047(5) -0.013(4)
C48 0.031(2) 0.095(4) 0.051(3) 0.020(3) 0.0114(19) 0.000(2)
C56 0.035(3) 0.072(5) 0.047(4) 0.031(3) 0.018(3) -0.007(3)
C31 0.086(4) 0.086(4) 0.059(3) -0.023(3) 0.049(3) -0.022(3)
C51 0.041(3) 0.130(6) 0.043(3) 0.013(3) 0.006(2) -0.005(3)
C24 0.061(3) 0.114(5) 0.048(3) -0.028(3) 0.012(3) -0.032(4)
C45 0.077(4) 0.069(4) 0.069(3) -0.015(3) 0.056(3) -0.020(3)
F19 0.097(3) 0.075(3) 0.116(3) -0.008(3) 0.037(3) 0.030(3)
F28 0.074(4) 0.143(8) 0.142(8) 0.083(7) 0.010(5) 0.013(4)
F24 0.079(3) 0.106(3) 0.079(3) -0.002(3) 0.045(2) 0.028(3)
F22 0.080(3) 0.104(3) 0.084(3) -0.016(3) 0.046(2) 0.035(3)
F2 0.094(3) 0.094(3) 0.075(3) -0.011(3) 0.063(2) -0.025(3)
C30 0.094(4) 0.061(3) 0.088(4) -0.039(3) 0.058(4) -0.034(3)
C50 0.033(2) 0.124(6) 0.058(3) 0.012(3) 0.009(2) 0.005(3)
F23 0.065(3) 0.099(3) 0.102(3) 0.006(3) 0.046(2) 0.016(2)
C27 0.055(3) 0.091(4) 0.089(4) 0.020(4) 0.040(3) 0.023(3)
F3 0.102(3) 0.073(3) 0.067(3) 0.004(2) 0.045(3) -0.009(3)
F4 0.089(3) 0.103(4) 0.084(3) -0.027(3) 0.051(3) 0.015(3)
F29 0.098(5) 0.094(5) 0.338(14) 0.114(7) 0.129(8) 0.048(4)
F30 0.113(6) 0.079(5) 0.303(14) 0.088(7) 0.091(8) 0.013(4)
C57 0.098(10) 0.105(11) 0.25(3) 0.103(13) 0.100(15) 0.021(8)
C49 0.074(4) 0.099(6) 0.125(7) 0.013(5) 0.052(5) -0.006(4)
C55 0.057(4) 0.065(4) 0.043(3) -0.003(3) 0.013(3) 0.029(3)
C58 0.065(5) 0.162(12) 0.054(5) 0.031(6) 0.031(4) -0.032(7)
C54 0.050(4) 0.073(4) 0.052(4) -0.006(3) 0.014(3) 0.021(3)
C53 0.069(4) 0.053(4) 0.070(4) -0.013(3) 0.016(4) 0.019(4)
F26A 0.146(9) 0.133(9) 0.147(9) -0.030(7) -0.041(8) 0.099(7)
F25A 0.123(10) 0.133(9) 0.154(9) -0.101(7) -0.063(8) 0.029(7)
F20A 0.134(8) 0.149(9) 0.207(10) 0.044(8) 0.102(7) 0.003(7)
F27A 0.212(10) 0.162(9) 0.088(7) 0.025(7) 0.054(7) 0.078(9)
F21A 0.132(9) 0.108(8) 0.197(11) -0.039(8) 0.054(8) -0.050(7)
F19A 0.146(9) 0.133(9) 0.218(11) 0.052(9) 0.057(9) 0.012(8)
F24A 0.171(9) 0.149(9) 0.146(8) -0.052(8) 0.094(7) 0.026(8)
F22A 0.124(7) 0.107(8) 0.197(9) -0.075(7) 0.052(7) 0.051(6)
F23A 0.095(7) 0.154(10) 0.242(10) -0.034(9) 0.083(7) 0.003(7)
C55A 0.147(7) 0.137(6) 0.159(6) -0.030(6) 0.020(6) 0.053(6)
C54A 0.126(6) 0.127(6) 0.182(7) -0.046(6) 0.064(6) 0.035(5)
C53A 0.135(6) 0.128(6) 0.192(7) -0.008(6) 0.059(6) 0.018(6)
F7A 0.090(3) 0.077(3) 0.060(3) -0.010(3) 0.050(2) -0.010(3)
F9A 0.071(3) 0.079(3) 0.055(3) -0.002(3) 0.034(2) -0.010(3)
F8A 0.094(3) 0.061(3) 0.074(3) -0.013(3) 0.038(3) -0.016(3)
C46A 0.068(4) 0.061(4) 0.079(4) -0.015(3) 0.054(3) -0.013(3)
F5A 0.068(3) 0.080(3) 0.075(3) -0.007(3) 0.042(2) 0.008(3)
F1A 0.099(3) 0.084(3) 0.071(3) 0.001(3) 0.037(3) -0.035(3)
F6A 0.085(3) 0.061(3) 0.077(3) 0.007(2) 0.043(2) -0.004(3)
C47A 0.073(3) 0.059(3) 0.067(3) -0.016(3) 0.045(3) -0.010(3)
C45A 0.074(3) 0.072(4) 0.074(3) -0.011(3) 0.052(3) -0.018(3)
F2A 0.086(3) 0.103(3) 0.073(3) 0.004(3) 0.051(2) -0.017(3)
F3A 0.102(4) 0.070(3) 0.081(3) 0.008(3) 0.028(3) -0.008(3)
F4A 0.085(3) 0.075(3) 0.078(3) -0.019(3) 0.043(2) 0.012(3)
F35A 0.085(8) 0.173(11) 0.065(6) 0.033(7) 0.041(6) -0.025(8)
F36A 0.075(7) 0.161(11) 0.082(7) 0.014(8) 0.041(6) -0.037(8)
F31A 0.116(8) 0.152(11) 0.100(8) -0.039(8) 0.066(6) -0.014(8)
F34A 0.136(9) 0.171(11) 0.119(9) -0.010(9) 0.080(8) -0.031(9)
F33A 0.113(8) 0.179(11) 0.109(8) 0.007(8) 0.086(7) -0.027(8)
F32A 0.086(7) 0.173(11) 0.157(10) -0.008(9) 0.068(7) 0.012(8)
C59A 0.102(6) 0.166(8) 0.096(6) 0.018(6) 0.064(5) -0.028(6)
C56A 0.103(6) 0.164(8) 0.101(5) 0.020(5) 0.070(5) -0.021(5)
F28A 0.116(9) 0.180(11) 0.091(7) 0.073(8) 0.042(7) 0.004(9)
F29A 0.125(10) 0.141(11) 0.141(10) 0.051(9) 0.042(9) -0.013(9)
F30A 0.126(9) 0.147(10) 0.134(9) 0.050(8) 0.062(8) -0.046(8)
C57A 0.113(7) 0.161(8) 0.111(6) 0.036(6) 0.061(5) -0.019(6)
C58A 0.102(6) 0.166(8) 0.108(6) 0.006(6) 0.075(5) -0.016(6)
C52A 0.131(6) 0.127(6) 0.173(6) -0.030(5) 0.051(5) 0.037(5)

loop_
_atom_type_symbol
_atom_type_description
_atom_type_scat_dispersion_real
_atom_type_scat_dispersion_imag
_atom_type_scat_source
C C 0.0181 0.0091 'International Tables Vol C Tables 4.2.6.8 and 6.1.1.4'
H H 0.0000 0.0000 'International Tables Vol C Tables 4.2.6.8 and 6.1.1.4'
Al Al 0.2130 0.2455 'International Tables Vol C Tables 4.2.6.8 and 6.1.1.4'
F F 0.0727 0.0534 'International Tables Vol C Tables 4.2.6.8 and 6.1.1.4'
Ge Ge -1.0885 0.8855 'International Tables Vol C Tables 4.2.6.8 and 6.1.1.4'
N N 0.0311 0.0180 'International Tables Vol C Tables 4.2.6.8 and 6.1.1.4'
O O 0.0492 0.0322 'International Tables Vol C Tables 4.2.6.8 and 6.1.1.4'
P P 0.2955 0.4335 'International Tables Vol C Tables 4.2.6.8 and 6.1.1.4'

loop_
_geom_angle_atom_site_label_1
_geom_angle_atom_site_label_2
_geom_angle_atom_site_label_3
_geom_angle
_geom_angle_site_symmetry_1
_geom_angle_site_symmetry_3
_geom_angle_publ_flag
N2 Ge1 P1 103.02(9) . . ?
N2 Ge1 N1 94.16(13) . . ?
N1 Ge1 P1 86.80(9) . . ?
C1 P1 Ge1 113.65(13) . . ?
C14 P1 Ge1 103.12(13) . . ?
C14 P1 C1 106.99(16) . . ?
C14 P1 C8 107.96(18) . . ?
C8 P1 Ge1 115.55(12) . . ?
C8 P1 C1 108.94(18) . . ?
O3 Al1 O1 110.88(16) . . ?
O3 Al1 O2 108.7(2) . . ?
O3 Al1 O4 110.1(2) . . ?
O2 Al1 O1 108.05(18) . . ?
O4 Al1 O1 108.36(19) . . ?
O4 Al1 O2 110.7(2) . . ?
C44 O1 Al1 149.6(3) . . ?
C32 N2 Ge1 134.6(2) . . ?
C32 N2 C43 106.0(3) . . ?
C43 N2 Ge1 113.8(2) . . ?
C52 O3 Al1 158.9(4) . . ?
C52A O3 Al1 163.0(6) . . ?
C20 N1 Ge1 106.6(2) . . ?
C20 N1 C7 113.3(3) . . ?
C7 N1 Ge1 120.4(2) . . ?
C48 O2 Al1 149.4(4) . . ?
N2 C32 C37 109.7(3) . . ?
C33 C32 N2 129.6(3) . . ?
C33 C32 C37 120.7(4) . . ?
C38 C43 N2 110.3(3) . . ?
C42 C43 N2 128.1(3) . . ?
C42 C43 C38 121.5(4) . . ?
C56 O4 Al1 154.2(4) . . ?
C56A O4 Al1 167.9(6) . . ?
C16 C15 C14 119.5(4) . . ?
C43 C38 C37 106.8(3) . . ?
C39 C38 C43 119.8(4) . . ?
C39 C38 C37 133.3(4) . . ?
C2 C1 P1 120.5(3) . . ?
C2 C1 C6 120.7(4) . . ?
C6 C1 P1 118.5(3) . . ?
C15 C14 P1 121.0(3) . . ?
C15 C14 C19 119.8(3) . . ?
C19 C14 P1 119.2(3) . . ?
C34 C33 C32 118.8(4) . . ?
C9 C8 P1 119.0(3) . . ?
C13 C8 P1 120.9(3) . . ?
C13 C8 C9 120.0(4) . . ?
C41 C42 C43 117.2(4) . . ?
C32 C37 C38 107.1(3) . . ?
C36 C37 C32 119.3(4) . . ?
C36 C37 C38 133.6(4) . . ?
C1 C2 C3 119.7(5) . . ?
C33 C34 C35 121.1(4) . . ?
C21 C20 N1 118.0(4) . . ?
C21 C20 C25 122.8(4) . . ?
C25 C20 N1 119.2(4) . . ?
C18 C19 C14 119.7(4) . . ?
C19 C18 C17 120.1(4) . . ?
C1 C6 C7 122.4(3) . . ?
C5 C6 C1 118.3(4) . . ?
C5 C6 C7 119.3(4) . . ?
C17 C16 C15 120.8(4) . . ?
C12 C11 C10 120.7(4) . . ?
C20 C21 C22 116.9(5) . . ?
C20 C21 C26 122.8(4) . . ?
C22 C21 C26 120.2(5) . . ?
C16 C17 C18 120.1(4) . . ?
C35 C36 C37 119.5(4) . . ?
C6 C7 N1 113.1(3) . . ?
C40 C39 C38 118.8(5) . . ?
C23 C22 C21 121.1(6) . . ?
C11 C10 C9 119.7(5) . . ?
C4 C5 C6 120.6(5) . . ?
C21 C26 C28 114.6(5) . . ?
C21 C26 C27 111.8(5) . . ?
C27 C26 C28 109.7(4) . . ?
C8 C9 C10 119.8(4) . . ?
C3 C4 C5 120.6(4) . . ?
O1 C44 C46 121.6(4) . . ?
O1 C44 C47 107.1(4) . . ?
O1 C44 C45 102.7(4) . . ?
O1 C44 C46A 100.4(4) . . ?
O1 C44 C47A 110.3(4) . . ?
O1 C44 C45A 120.0(4) . . ?
C46 C44 C47 110.5(4) . . ?
C46 C44 C45 108.9(4) . . ?
C47 C44 C45 104.6(4) . . ?
C47A C44 C46A 108.4(4) . . ?
C45A C44 C46A 103.3(4) . . ?
C45A C44 C47A 112.8(4) . . ?
C8 C13 C12 119.7(5) . . ?
C4 C3 C2 120.0(5) . . ?
C42 C41 C40 121.6(5) . . ?
C11 C12 C13 120.1(5) . . ?
F5 C46 C44 107.5(6) . . ?
F5 C46 F4 110.4(6) . . ?
F6 C46 C44 103.8(6) . . ?
F6 C46 F5 110.7(6) . . ?
F6 C46 F4 110.6(6) . . ?
F4 C46 C44 113.7(6) . . ?
C36 C35 C34 120.7(4) . . ?
C20 C25 C29 125.0(4) . . ?
C24 C25 C20 117.1(5) . . ?
C24 C25 C29 117.8(5) . . ?
C25 C29 C31 111.7(5) . . ?
C25 C29 C30 111.9(4) . . ?
C31 C29 C30 111.2(4) . . ?
O3 C52 C55 112.9(5) . . ?
O3 C52 C54 105.0(5) . . ?
O3 C52 C53 111.3(5) . . ?
C55 C52 C54 107.9(5) . . ?
C55 C52 C53 112.8(5) . . ?
C53 C52 C54 106.4(5) . . ?
C39 C40 C41 121.0(4) . . ?
F7 C47 C44 109.3(6) . . ?
F9 C47 F7 109.3(6) . . ?
F9 C47 C44 103.7(6) . . ?
F8 C47 F7 109.5(6) . . ?
F8 C47 F9 110.7(6) . . ?
F8 C47 C44 114.2(7) . . ?
C24 C23 C22 120.6(5) . . ?
F35 C59 F36 109.9(6) . . ?
F35 C59 F34 106.8(6) . . ?
F35 C59 C56 109.1(6) . . ?
F36 C59 F34 106.0(5) . . ?
F36 C59 C56 112.4(6) . . ?
F34 C59 C56 112.5(6) . . ?
O2 C48 C51 110.3(4) . . ?
O2 C48 C50 106.2(5) . . ?
O2 C48 C49 111.6(5) . . ?
C51 C48 C50 108.8(5) . . ?
C49 C48 C51 110.8(6) . . ?
C49 C48 C50 108.9(5) . . ?
O4 C56 C59 114.2(5) . . ?
O4 C56 C57 108.0(5) . . ?
O4 C56 C58 113.1(5) . . ?
C57 C56 C59 104.4(5) . . ?
C58 C56 C59 107.7(4) . . ?
C58 C56 C57 109.0(5) . . ?
F16 C51 F17 107.7(6) . . ?
F16 C51 C48 110.3(5) . . ?
F18 C51 F16 107.4(5) . . ?
F18 C51 F17 106.9(5) . . ?
F18 C51 C48 111.8(6) . . ?
F17 C51 C48 112.5(5) . . ?
C23 C24 C25 121.5(6) . . ?
F1 C45 C44 110.0(5) . . ?
F1 C45 F2 106.1(6) . . ?
F1 C45 F3 105.5(6) . . ?
F2 C45 C44 112.5(5) . . ?
F3 C45 C44 116.9(5) . . ?
F3 C45 F2 105.0(7) . . ?
F14 C50 C48 109.6(5) . . ?
F13 C50 F14 107.9(6) . . ?
F13 C50 F15 107.0(6) . . ?
F13 C50 C48 112.0(5) . . ?
F15 C50 F14 107.7(5) . . ?
F15 C50 C48 112.5(6) . . ?
F28 C57 C56 114.3(7) . . ?
F28 C57 F29 99.1(9) . . ?
F28 C57 F30 103.3(9) . . ?
F29 C57 C56 110.9(6) . . ?
F30 C57 C56 118.1(6) . . ?
F30 C57 F29 109.2(8) . . ?
F12 C49 F10 106.3(7) . . ?
F12 C49 F11 108.8(7) . . ?
F12 C49 C48 111.5(7) . . ?
F10 C49 C48 109.7(6) . . ?
F11 C49 F10 107.9(8) . . ?
F11 C49 C48 112.4(7) . . ?
F26 C55 C52 115.3(6) . . ?
F26 C55 F27 111.7(7) . . ?
F25 C55 F26 106.6(7) . . ?
F25 C55 C52 112.1(8) . . ?
F25 C55 F27 105.8(8) . . ?
F27 C55 C52 105.1(6) . . ?
F31 C58 F33 105.2(7) . . ?
F31 C58 F32 113.5(8) . . ?
F31 C58 C56 107.6(5) . . ?
F33 C58 C56 115.0(6) . . ?
F32 C58 F33 104.4(7) . . ?
F32 C58 C56 111.2(5) . . ?
F24 C54 C52 113.3(6) . . ?
F24 C54 F22 108.1(6) . . ?
F24 C54 F23 104.7(7) . . ?
F22 C54 C52 112.4(6) . . ?
F22 C54 F23 107.8(7) . . ?
F23 C54 C52 110.1(5) . . ?
F20 C53 C52 111.5(6) . . ?
F20 C53 F21 105.9(7) . . ?
F20 C53 F19 107.6(8) . . ?
F21 C53 C52 109.1(7) . . ?
F19 C53 C52 111.3(6) . . ?
F19 C53 F21 111.2(8) . . ?
F26A C55A C52A 110.3(10) . . ?
F25A C55A F26A 108.6(8) . . ?
F25A C55A F27A 108.1(8) . . ?
F25A C55A C52A 110.3(11) . . ?
F27A C55A F26A 108.0(8) . . ?
F27A C55A C52A 111.4(10) . . ?
F24A C54A F22A 108.7(8) . . ?
F24A C54A F23A 108.3(7) . . ?
F24A C54A C52A 106.5(10) . . ?
F22A C54A C52A 112.2(9) . . ?
F23A C54A F22A 107.7(8) . . ?
F23A C54A C52A 113.4(10) . . ?
F20A C53A F21A 106.8(8) . . ?
F20A C53A C52A 112.3(11) . . ?
F21A C53A C52A 109.5(10) . . ?
F19A C53A F20A 107.3(8) . . ?
F19A C53A F21A 107.1(8) . . ?
F19A C53A C52A 113.4(12) . . ?
F5A C46A C44 115.6(6) . . ?
F5A C46A F6A 101.5(5) . . ?
F6A C46A C44 114.9(5) . . ?
F4A C46A C44 116.4(6) . . ?
F4A C46A F5A 103.1(5) . . ?
F4A C46A F6A 103.4(5) . . ?
F7A C47A C44 119.5(6) . . ?
F7A C47A F9A 103.1(5) . . ?
F7A C47A F8A 103.9(6) . . ?
F9A C47A C44 116.9(7) . . ?
F8A C47A C44 109.9(6) . . ?
F8A C47A F9A 101.4(5) . . ?
F1A C45A C44 112.9(6) . . ?
F2A C45A C44 113.2(5) . . ?
F2A C45A F1A 105.9(6) . . ?
F3A C45A C44 106.2(6) . . ?
F3A C45A F1A 109.6(6) . . ?
F3A C45A F2A 109.0(6) . . ?
F35A C59A F34A 107.0(8) . . ?
F35A C59A C56A 115.5(13) . . ?
F36A C59A F35A 107.4(8) . . ?
F36A C59A F34A 108.4(8) . . ?
F36A C59A C56A 113.8(10) . . ?
F34A C59A C56A 104.3(11) . . ?
O4 C56A C59A 102.1(9) . . ?
O4 C56A C57A 114.7(10) . . ?
O4 C56A C58A 103.2(9) . . ?
C59A C56A C58A 112.0(7) . . ?
C57A C56A C59A 112.4(7) . . ?
C57A C56A C58A 111.8(7) . . ?
F28A C57A C56A 110.3(11) . . ?
F29A C57A C56A 111.9(13) . . ?
F29A C57A F28A 109.4(8) . . ?
F29A C57A F30A 109.1(8) . . ?
F30A C57A C56A 106.2(10) . . ?
F30A C57A F28A 109.9(8) . . ?
F31A C58A F33A 108.3(8) . . ?
F31A C58A F32A 107.9(8) . . ?
F31A C58A C56A 116.0(11) . . ?
F33A C58A F32A 109.4(8) . . ?
F33A C58A C56A 109.6(9) . . ?
F32A C58A C56A 105.5(10) . . ?
O3 C52A C55A 110.4(10) . . ?
O3 C52A C54A 119.8(11) . . ?
O3 C52A C53A 98.1(10) . . ?
C55A C52A C54A 109.6(8) . . ?
C55A C52A C53A 109.5(8) . . ?
C54A C52A C53A 108.6(8) . . ?

loop_
_geom_bond_atom_site_label_1
_geom_bond_atom_site_label_2
_geom_bond_distance
_geom_bond_site_symmetry_2
_geom_bond_publ_flag
Ge1 P1 2.4815(10) . ?
Ge1 N2 1.923(3) . ?
Ge1 N1 2.137(3) . ?
P1 C1 1.812(4) . ?
P1 C14 1.805(4) . ?
P1 C8 1.806(4) . ?
Al1 O1 1.723(3) . ?
Al1 O3 1.691(3) . ?
Al1 O2 1.715(3) . ?
Al1 O4 1.711(3) . ?
O1 C44 1.326(5) . ?
N2 C32 1.407(5) . ?
N2 C43 1.420(5) . ?
O3 C52 1.301(7) . ?
O3 C52A 1.339(16) . ?
N1 C20 1.472(5) . ?
N1 C7 1.511(5) . ?
F16 C51 1.320(7) . ?
O2 C48 1.348(6) . ?
C32 C33 1.384(5) . ?
C32 C37 1.414(5) . ?
C43 C38 1.399(6) . ?
C43 C42 1.395(6) . ?
F14 C50 1.337(7) . ?
O4 C56 1.337(6) . ?
O4 C56A 1.306(8) . ?
F13 C50 1.307(9) . ?
C15 C14 1.392(5) . ?
C15 C16 1.377(6) . ?
C38 C37 1.437(6) . ?
C38 C39 1.395(6) . ?
C1 C2 1.389(6) . ?
C1 C6 1.410(6) . ?
C14 C19 1.396(6) . ?
F7 C47 1.321(7) . ?
C33 C34 1.380(6) . ?
C8 C9 1.384(6) . ?
C8 C13 1.377(6) . ?
C42 C41 1.385(6) . ?
F35 C59 1.292(6) . ?
F18 C51 1.318(9) . ?
C37 C36 1.405(6) . ?
F15 C50 1.333(7) . ?
C2 C3 1.389(7) . ?
F9 C47 1.309(7) . ?
C34 C35 1.398(7) . ?
C20 C21 1.397(7) . ?
C20 C25 1.405(7) . ?
C19 C18 1.382(6) . ?
C18 C17 1.381(6) . ?
F17 C51 1.333(7) . ?
C6 C7 1.501(6) . ?
C6 C5 1.393(6) . ?
C16 C17 1.375(7) . ?
C11 C10 1.372(8) . ?
C11 C12 1.367(8) . ?
F12 C49 1.339(10) . ?
F8 C47 1.303(6) . ?
F26 C55 1.332(6) . ?
C21 C22 1.401(7) . ?
C21 C26 1.513(8) . ?
C36 C35 1.367(8) . ?
C39 C40 1.374(8) . ?
C22 C23 1.381(11) . ?
C10 C9 1.391(6) . ?
F25 C55 1.325(7) . ?
C5 C4 1.386(8) . ?
C26 C28 1.531(7) . ?
C26 C27 1.519(8) . ?
C4 C3 1.380(8) . ?
F10 C49 1.341(10) . ?
C44 C46 1.487(6) . ?
C44 C47 1.547(6) . ?
C44 C45 1.582(6) . ?
C44 C46A 1.606(6) . ?
C44 C47A 1.519(6) . ?
C44 C45A 1.519(6) . ?
C13 C12 1.389(7) . ?
F36 C59 1.331(6) . ?
C41 C40 1.389(8) . ?
C46 F5 1.303(6) . ?
C46 F6 1.295(7) . ?
C46 F4 1.309(6) . ?
C25 C29 1.516(8) . ?
C25 C24 1.393(7) . ?
C29 C31 1.534(7) . ?
C29 C30 1.540(7) . ?
C52 C55 1.513(6) . ?
C52 C54 1.573(6) . ?
C52 C53 1.527(6) . ?
F11 C49 1.346(9) . ?
F20 C53 1.305(12) . ?
F31 C58 1.320(6) . ?
F1 C45 1.327(5) . ?
F27 C55 1.349(7) . ?
F34 C59 1.338(6) . ?
C23 C24 1.363(11) . ?
F33 C58 1.332(7) . ?
F21 C53 1.356(7) . ?
F32 C58 1.331(7) . ?
C59 C56 1.560(6) . ?
C48 C51 1.552(8) . ?
C48 C50 1.565(9) . ?
C48 C49 1.505(10) . ?
C56 C57 1.545(6) . ?
C56 C58 1.533(6) . ?
C45 F2 1.345(5) . ?
C45 F3 1.341(5) . ?
F19 C53 1.328(7) . ?
F28 C57 1.291(7) . ?
F24 C54 1.311(6) . ?
F22 C54 1.337(6) . ?
F23 C54 1.336(7) . ?
F29 C57 1.326(7) . ?
F30 C57 1.316(7) . ?
F26A C55A 1.323(8) . ?
F25A C55A 1.314(7) . ?
F20A C53A 1.326(8) . ?
F27A C55A 1.320(8) . ?
F21A C53A 1.330(8) . ?
F19A C53A 1.314(8) . ?
F24A C54A 1.318(8) . ?
F22A C54A 1.324(8) . ?
F23A C54A 1.320(8) . ?
C55A C52A 1.526(8) . ?
C54A C52A 1.530(8) . ?
C53A C52A 1.536(8) . ?
F7A C47A 1.350(7) . ?
F9A C47A 1.367(7) . ?
F8A C47A 1.352(7) . ?
C46A F5A 1.360(6) . ?
C46A F6A 1.364(7) . ?
C46A F4A 1.342(7) . ?
F1A C45A 1.331(6) . ?
C45A F2A 1.331(7) . ?
C45A F3A 1.302(7) . ?
F35A C59A 1.320(8) . ?
F36A C59A 1.317(8) . ?
F31A C58A 1.314(8) . ?
F34A C59A 1.331(8) . ?
F33A C58A 1.316(8) . ?
F32A C58A 1.318(8) . ?
C59A C56A 1.511(8) . ?
C56A C57A 1.507(7) . ?
C56A C58A 1.513(8) . ?
F28A C57A 1.321(8) . ?
F29A C57A 1.307(8) . ?
F30A C57A 1.313(8) . ?
